data_4132982
loop_
_publ_author_name
'Li, Xiaotong'
'Hoffman, Justin'
'Ke, Weijun'
'Chen, Michelle'
'Tsai, Hsinhan'
'Nie, Wanyi'
'Mohite, Aditya D.'
'Kepenekian, Mika\"el'
'Katan, Claudine'
'Even, Jacky'
'Wasielewski, Michael R.'
'Stoumpos, Constantinos C.'
'Kanatzidis, Mercouri G.'

_publ_section_title
;
 Two-Dimensional Halide Perovskites Incorporating Straight Chain Symmetric
 Diammonium Ions, (NH<sub>3</sub>C <sub>m</sub>H<sub>2
 m</sub>NH<sub>3</sub>)(CH<sub>3</sub>NH<sub>3</sub>) <sub>n-1</sub>Pb
 <sub>n</sub>I<sub>3 n+1</sub> ( m = 4-9; n = 1-4).
;
_journal_issue 38
_journal_name_full 'Journal of the American Chemical Society'
_journal_page_first 12226
_journal_page_last 12238
_journal_paper_doi 10.1021/jacs.8b07712
_journal_volume 140
_journal_year 2018
_chemical_formula_sum 'C11 H36 I10 N4 Pb3'
_chemical_formula_weight 2115.1
_space_group_IT_number 7
_space_group_name_Hall 'P -2yc'
_space_group_name_H-M_alt 'P 1 c 1'
_symmetry_cell_setting monoclinic
_symmetry_Int_Tables_number 7
_symmetry_space_group_name_Hall 'P -2yc'
_symmetry_space_group_name_H-M 'P 1 c 1'
_cell_angle_alpha 90
_cell_angle_beta 99.6902
_cell_angle_gamma 90
_cell_formula_units_Z 2
_cell_length_a 26.4807(9)
_cell_length_b 8.915(7)
_cell_length_c 8.9145(8)
_cell_measurement_reflns_used 10081
_cell_measurement_temperature 293
_cell_measurement_theta_max 29.56
_cell_measurement_theta_min 2.30
_cell_volume 2074.5(16)
_computing_cell_refinement 'STOE X-AREA'
_computing_data_collection 'STOE X-AREA'
_computing_data_reduction 'STOE X-RED'
_computing_structure_refinement JANA2006
_computing_structure_solution JANA2006
_diffrn_ambient_temperature 293
_diffrn_detector 'image plate (34 cm diameter)'
_diffrn_detector_area_resol_mean 6.67
_diffrn_detector_type STOE
_diffrn_measured_fraction_theta_full 0.98
_diffrn_measured_fraction_theta_max 0.98
_diffrn_measurement_details ' 180 frames, detector distance = 100 mm'
_diffrn_measurement_device '2-circle goniometer'
_diffrn_measurement_device_type 'STOE IPDS 2'
_diffrn_measurement_method 'rotation method'
_diffrn_radiation_collimation '0.5 mm diameter, monocapillary'
_diffrn_radiation_monochromator 'plane graphite'
_diffrn_radiation_polarisn_norm 0
_diffrn_radiation_probe x-ray
_diffrn_radiation_type 'Mo K\a'
_diffrn_radiation_wavelength 0.71073
_diffrn_reflns_av_R_equivalents 0.0907
_diffrn_reflns_av_unetI/netI 0.0414
_diffrn_reflns_limit_h_max 36
_diffrn_reflns_limit_h_min -36
_diffrn_reflns_limit_k_max 12
_diffrn_reflns_limit_k_min -12
_diffrn_reflns_limit_l_max 12
_diffrn_reflns_limit_l_min -12
_diffrn_reflns_number 19306
_diffrn_reflns_theta_full 29.34
_diffrn_reflns_theta_max 29.34
_diffrn_reflns_theta_min 1.57
_diffrn_source 'sealed X-ray tube, 12 x 0.4 mm long-fine focus'
_diffrn_source_current 40
_diffrn_source_power 2.00
_diffrn_source_voltage 50
_exptl_absorpt_coefficient_mu 19.826
_exptl_absorpt_correction_T_max 0.3018
_exptl_absorpt_correction_T_min 0.0558
_exptl_absorpt_correction_type numerical
_exptl_absorpt_process_details X-SHAPE
_exptl_crystal_colour 'dark red'
_exptl_crystal_density_diffrn 3.386
_exptl_crystal_description 'square plate'
_exptl_crystal_F_000 1812
_exptl_crystal_size_max 0.0779
_exptl_crystal_size_mid 0.0766
_exptl_crystal_size_min 0.0306
_refine_diff_density_max 2.14
_refine_diff_density_min -1.11
_refine_ls_abs_structure_details '  3987 of Friedel pairs used in the refinement'
_refine_ls_abs_structure_Flack 0.191(17)
_refine_ls_extinction_method none
_refine_ls_goodness_of_fit_gt 1.97
_refine_ls_goodness_of_fit_ref 1.66
_refine_ls_hydrogen_treatment constr
_refine_ls_number_constraints 159
_refine_ls_number_parameters 168
_refine_ls_number_reflns 9270
_refine_ls_number_restraints 21
_refine_ls_R_factor_all 0.0810
_refine_ls_R_factor_gt 0.0480
_refine_ls_shift/su_max 0.0480
_refine_ls_shift/su_mean 0.0036
_refine_ls_structure_factor_coef Fsqd
_refine_ls_weighting_details w=1/(\s^2^(I)+0.0004I^2^)
_refine_ls_weighting_scheme sigma
_refine_ls_wR_factor_gt 0.0854
_refine_ls_wR_factor_ref 0.0904
_reflns_number_gt 5913
_reflns_number_total 9270
_reflns_threshold_expression I>2\s(I)
_cod_data_source_file ja8b07712_si_007.cif
_cod_data_source_block I
_cod_depositor_comments
;
The following automatic conversions were performed:

data item '_diffrn_radiation_probe' value 'X-ray' was changed to
'x-ray' in accordance with the
/home/saulius/struct/COD-crude-data/automatic-downloads/DataCite-retrospective/ACS/depositions/lib/dictionaries/cif_core.dic
dictionary named 'cif_core.dic' version 2.4.2 last updated on
2011-04-26.

Automatic conversion script
Id: cif_fix_values 6909 2019-04-08 15:41:33Z antanas 
;
_cod_original_cell_volume 2074.5(15)
_cod_original_sg_symbol_H-M 'P c'
_cod_database_code 4132982

loop_
_space_group_symop_id
_space_group_symop_operation_xyz
1 x,y,z
2 x,-y,z+1/2

loop_
_atom_site_label
_atom_site_type_symbol
_atom_site_fract_x
_atom_site_fract_y
_atom_site_fract_z
_atom_site_adp_type
_atom_site_U_iso_or_equiv
_atom_site_site_symmetry_multiplicity
_atom_site_occupancy
_atom_site_calc_flag
Pb1 Pb 0.11453(8) 0.2522(3) 0.9694(3) Uani 0.0617(9) 2 1 d
Pb2 Pb 0.36208(12) 0.2511(4) 0.0942(4) Uani 0.0573(4) 2 1 d
Pb3 Pb 0.60808(7) 0.7491(3) 0.7159(3) Uani 0.0576(9) 2 1 d
I1 I 0.1308(3) 0.4963(7) 0.2302(8) Uani 0.134(3) 2 1 d
I2 I 0.1070(3) 1.0003(6) 0.2109(7) Uani 0.118(3) 2 1 d
I3 I 0.3701(3) 0.9726(7) 0.8744(7) Uani 0.132(3) 2 1 d
I4 I 0.3545(2) 0.5149(8) 0.3218(9) Uani 0.157(3) 2 1 d
I5 I 0.5936(2) 0.9986(7) 0.9599(6) Uani 0.113(2) 2 1 d
I6 I 0.6150(2) 0.5025(7) 0.9688(8) Uani 0.121(2) 2 1 d
I7 I -0.00018(16) 0.6966(7) 0.4045(12) Uani 0.161(5) 2 1 d
I8 I 0.24100(14) 0.2147(7) 0.0245(8) Uani 0.119(3) 2 1 d
I9 I 0.48222(14) 0.7138(7) 0.6448(7) Uani 0.112(3) 2 1 d
I10 I 0.72401(15) 0.1949(7) 0.2664(11) Uani 0.148(4) 2 1 d
N1 N 0.2367(16) 0.291(5) -0.506(5) Uiso 0.163(10) 2 1 d
N2 N -0.5012(15) -0.700(5) -0.296(5) Uiso 0.163(10) 2 1 d
N3 N 0.0315(9) -0.280(5) -0.077(8) Uiso 0.194(6) 2 1 d
N4 N -0.3145(11) -0.782(5) -0.254(8) Uiso 0.194(6) 2 1 d
C4 C -0.0608(10) -0.230(3) -0.119(7) Uiso 0.194(6) 2 1 d
C10 C -0.2353(10) -0.645(3) -0.161(6) Uiso 0.194(6) 2 1 d
C6 C -0.0753(11) -0.485(4) -0.219(5) Uiso 0.194(6) 2 1 d
C8 C -0.1480(13) -0.655(3) -0.218(5) Uiso 0.194(6) 2 1 d
C3 C -0.0087(13) -0.160(3) -0.090(10) Uiso 0.194(6) 2 1 d
C11 C -0.2579(11) -0.797(3) -0.200(8) Uiso 0.194(6) 2 1 d
C5 C -0.0562(14) -0.394(4) -0.079(4) Uiso 0.194(6) 2 1 d
C9 C -0.1797(11) -0.661(5) -0.093(4) Uiso 0.194(6) 2 1 d
C1 C 0.2802(15) 0.222(6) -0.398(6) Uiso 0.163(10) 2 1 d
C2 C -0.526(2) -0.690(6) -0.460(5) Uiso 0.163(10) 2 1 d
C7 C -0.1326(10) -0.496(3) -0.240(4) Uiso 0.194(6) 2 1 d
H1n1 H 0.240327 0.271606 -0.598871 Uiso 0.1953 2 1 d
H2n1 H 0.207866 0.252857 -0.48856 Uiso 0.1953 2 1 d
H3n1 H 0.236588 0.387112 -0.491491 Uiso 0.1953 2 1 d
H1n3 H 0.020172 -0.360437 -0.039395 Uiso 0.233 2 1 d
H2n3 H 0.03862 -0.299116 -0.166993 Uiso 0.233 2 1 d
H3n3 H 0.059072 -0.248997 -0.017842 Uiso 0.233 2 1 d
H1c4 H -0.075523 -0.21904 -0.22392 Uiso 0.233 2 1 d
H2c4 H -0.082339 -0.182186 -0.056538 Uiso 0.233 2 1 d
H1c10 H -0.253103 -0.597812 -0.087998 Uiso 0.233 2 1 d
H2c10 H -0.238522 -0.584474 -0.250781 Uiso 0.233 2 1 d
H1c6 H -0.060844 -0.584317 -0.20642 Uiso 0.233 2 1 d
H2c6 H -0.065293 -0.438428 -0.305958 Uiso 0.233 2 1 d
H1c8 H -0.167734 -0.69241 -0.310375 Uiso 0.233 2 1 d
H2c8 H -0.117908 -0.715549 -0.190043 Uiso 0.233 2 1 d
H1c3 H -0.005071 -0.093776 -0.172732 Uiso 0.233 2 1 d
H2c3 H -0.004588 -0.103185 0.003109 Uiso 0.233 2 1 d
H1c11 H -0.251795 -0.860472 -0.112237 Uiso 0.233 2 1 d
H2c11 H -0.242209 -0.840323 -0.279874 Uiso 0.233 2 1 d
H1c5 H -0.076289 -0.415956 -0.001933 Uiso 0.233 2 1 d
H2c5 H -0.020959 -0.418074 -0.042626 Uiso 0.233 2 1 d
H1c9 H -0.174321 -0.755659 -0.041255 Uiso 0.233 2 1 d
H2c9 H -0.169751 -0.581105 -0.022418 Uiso 0.233 2 1 d
H1c1 H 0.26878 0.131099 -0.356384 Uiso 0.1953 2 1 d
H2c1 H 0.307739 0.199057 -0.452201 Uiso 0.1953 2 1 d
H3c1 H 0.291989 0.290959 -0.317417 Uiso 0.1953 2 1 d
H1c2 H -0.540573 -0.784554 -0.493451 Uiso 0.1953 2 1 d
H2c2 H -0.551751 -0.613966 -0.471652 Uiso 0.1953 2 1 d
H3c2 H -0.500089 -0.663586 -0.520517 Uiso 0.1953 2 1 d
H1c7 H -0.145128 -0.432397 -0.167675 Uiso 0.233 2 1 d
H2c7 H -0.146889 -0.463957 -0.34148 Uiso 0.233 2 1 d
H1n4 H -0.329869 -0.862559 -0.229609 Uiso 0.233 2 1 d
H2n4 H -0.325901 -0.704491 -0.211048 Uiso 0.233 2 1 d
H3n4 H -0.32044 -0.770898 -0.352305 Uiso 0.233 2 1 d
H1n2 H -0.524791 -0.69746 -0.239069 Uiso 0.1953 2 1 d
H2n2 H -0.484326 -0.784238 -0.280708 Uiso 0.1953 2 1 d
H3n2 H -0.480222 -0.625427 -0.27316 Uiso 0.1953 2 1 d

loop_
_atom_site_aniso_label
_atom_site_aniso_type_symbol
_atom_site_aniso_U_11
_atom_site_aniso_U_22
_atom_site_aniso_U_33
_atom_site_aniso_U_12
_atom_site_aniso_U_13
_atom_site_aniso_U_23
Pb1 Pb 0.0646(13) 0.0358(11) 0.0828(19) 0.0088(12) 0.0066(15) -0.0060(14)
Pb2 Pb 0.0542(3) 0.0415(5) 0.0742(9) -0.0003(7) 0.0050(5) -0.0080(11)
Pb3 Pb 0.0577(12) 0.0467(13) 0.0684(18) 0.0070(12) 0.0108(13) -0.0002(15)
I1 I 0.185(6) 0.079(3) 0.133(4) -0.020(4) 0.010(5) -0.061(3)
I2 I 0.222(6) 0.061(3) 0.075(3) -0.014(4) 0.039(4) 0.0162(17)
I3 I 0.187(5) 0.116(4) 0.082(3) 0.041(4) -0.011(4) -0.054(3)
I4 I 0.139(4) 0.135(5) 0.180(6) 0.050(4) -0.025(5) -0.104(4)
I5 I 0.179(5) 0.072(3) 0.093(3) 0.025(3) 0.038(4) -0.0213(20)
I6 I 0.153(4) 0.074(3) 0.133(4) 0.004(4) 0.016(4) 0.056(2)
I7 I 0.058(3) 0.088(4) 0.331(12) -0.006(3) 0.014(6) 0.003(4)
I8 I 0.0452(19) 0.105(4) 0.202(6) 0.003(2) 0.007(3) 0.028(3)
I9 I 0.047(2) 0.116(5) 0.168(5) 0.007(2) 0.005(3) 0.030(3)
I10 I 0.053(2) 0.085(3) 0.301(11) 0.005(2) 0.017(5) 0.004(4)

loop_
_atom_type_symbol
_atom_type_scat_dispersion_real
_atom_type_scat_dispersion_imag
_atom_type_scat_source
C 0.0034 0.0017 'International Tables Vol C tables 4.2.6.8 and 6.1.1.1'
H 0.0000 0.0000 'International Tables Vol C tables 4.2.6.8 and 6.1.1.1'
I -0.4307 1.8540 'International Tables Vol C tables 4.2.6.8 and 6.1.1.1'
N 0.0067 0.0035 'International Tables Vol C tables 4.2.6.8 and 6.1.1.1'
Pb -3.4976 10.2646 'International Tables Vol C tables 4.2.6.8 and 6.1.1.1'

loop_
_geom_angle_atom_site_label_1
_geom_angle_atom_site_label_2
_geom_angle_atom_site_label_3
_geom_angle_site_symmetry_1
_geom_angle_site_symmetry_3
_geom_angle
I1 Pb1 I1 1_556 2_565 89.5(2)
I1 Pb1 I2 1_556 1_546 90.27(18)
I1 Pb1 I2 1_556 2_565 175.74(19)
I1 Pb1 I7 1_556 2_565 92.6(2)
I1 Pb1 I8 1_556 1_556 87.21(18)
I1 Pb1 I2 2_565 1_546 175.89(19)
I1 Pb1 I2 2_565 2_565 90.70(18)
I1 Pb1 I7 2_565 2_565 90.6(2)
I1 Pb1 I8 2_565 1_556 85.58(18)
I2 Pb1 I2 1_546 2_565 89.26(17)
I2 Pb1 I7 1_546 2_565 93.5(2)
I2 Pb1 I8 1_546 1_556 90.31(17)
I2 Pb1 I7 2_565 2_565 91.7(2)
I2 Pb1 I8 2_565 1_556 88.56(17)
I7 Pb1 I8 2_565 1_556 176.2(2)
I3 Pb2 I3 1_544 2_564 89.52(19)
I3 Pb2 I4 1_544 . 177.5(2)
I3 Pb2 I4 1_544 2_564 92.5(2)
I3 Pb2 I8 1_544 . 88.25(19)
I3 Pb2 I9 1_544 2_564 89.72(19)
I3 Pb2 I4 2_564 . 88.0(2)
I3 Pb2 I4 2_564 2_564 178.0(2)
I3 Pb2 I8 2_564 . 91.21(19)
I3 Pb2 I9 2_564 2_564 91.01(18)
I4 Pb2 I4 . 2_564 90.0(2)
I4 Pb2 I8 . . 91.76(18)
I4 Pb2 I9 . 2_564 90.37(17)
I4 Pb2 I8 2_564 . 89.17(17)
I4 Pb2 I9 2_564 2_564 88.68(18)
I8 Pb2 I9 . 2_564 177.0(2)
I5 Pb3 I5 . 2_574 88.98(17)
I5 Pb3 I6 . . 89.89(18)
I5 Pb3 I6 . 2_564 176.44(17)
I5 Pb3 I9 . . 87.95(16)
I5 Pb3 I10 . 2_565 91.0(2)
I5 Pb3 I6 2_574 . 176.42(18)
I5 Pb3 I6 2_574 2_564 90.89(18)
I5 Pb3 I9 2_574 . 86.21(16)
I5 Pb3 I10 2_574 2_565 89.2(2)
I6 Pb3 I6 . 2_564 90.03(19)
I6 Pb3 I9 . . 90.35(16)
I6 Pb3 I10 . 2_565 94.19(19)
I6 Pb3 I9 2_564 . 88.49(16)
I6 Pb3 I10 2_564 2_565 92.51(19)
I9 Pb3 I10 . 2_565 175.35(19)
Pb1 I1 Pb1 1_554 2_564 164.5(3)
Pb1 I1 N1 1_554 1_556 96.8(7)
Pb1 I1 N3 1_554 1_565 81.2(9)
Pb1 I1 N3 1_554 2_555 87.9(9)
Pb1 I1 N1 2_564 1_556 95.4(7)
Pb1 I1 N3 2_564 1_565 87.7(9)
Pb1 I1 N3 2_564 2_555 82.9(9)
N1 I1 N3 1_556 1_565 173.5(11)
N1 I1 N3 1_556 2_555 88.3(10)
N3 I1 N3 1_565 2_555 97.8(9)
Pb1 I2 Pb1 1_564 2_564 172.8(2)
Pb1 I2 N3 1_564 1_565 95.2(10)
Pb1 I2 N3 1_564 2_565 88.4(9)
Pb1 I2 N3 2_564 1_565 89.3(9)
Pb1 I2 N3 2_564 2_565 94.3(10)
N3 I2 N3 1_565 2_565 119.0(8)
Pb2 I3 Pb2 1_566 2_565 165.7(2)
Pb2 I4 Pb2 . 2_565 169.5(2)
Pb2 I4 N1 . 1_556 90.7(7)
Pb2 I4 N1 2_565 1_556 89.3(7)
Pb3 I5 Pb3 . 2_575 166.4(2)
Pb3 I5 N2 . 1_676 102.1(6)
Pb3 I5 N4 . 1_676 81.8(8)
Pb3 I5 N4 . 2_656 88.1(9)
Pb3 I5 N2 2_575 1_676 85.7(6)
Pb3 I5 N4 2_575 1_676 89.2(9)
Pb3 I5 N4 2_575 2_656 83.7(9)
N2 I5 N4 1_676 1_676 76.8(8)
N2 I5 N4 1_676 2_656 169.3(10)
N4 I5 N4 1_676 2_656 101.8(9)
Pb3 I6 Pb3 . 2_565 173.4(2)
Pb3 I6 N2 . 1_666 86.9(7)
Pb3 I6 N4 . 1_666 93.7(9)
Pb3 I6 N4 . 2_656 88.3(9)
Pb3 I6 N2 2_565 1_666 87.8(7)
Pb3 I6 N4 2_565 1_666 89.0(9)
Pb3 I6 N4 2_565 2_656 95.3(9)
N2 I6 N4 1_666 1_666 77.9(8)
N2 I6 N4 1_666 2_656 159.3(8)
N4 I6 N4 1_666 2_656 122.5(8)
Pb1 I7 N3 2_564 2_555 86.1(4)
Pb1 I7 H1c6 2_564 2_555 149.66
N3 I7 H1c6 2_555 2_555 71.73
Pb1 I8 Pb2 1_554 . 168.0(2)
Pb2 I9 Pb3 2_565 . 168.5(2)
Pb2 I9 N2 2_565 1_666 102.1(6)
Pb2 I9 N2 2_565 2_655 97.9(6)
Pb3 I9 N2 . 1_666 88.6(6)
Pb3 I9 N2 . 2_655 85.3(5)
N2 I9 N2 1_666 2_655 94.5(10)
Pb3 I10 N4 2_564 2_645 84.1(5)
I1 N1 I4 1_554 1_554 93.4(10)
I1 N1 C1 1_554 . 175(3)
I1 N1 H1n1 1_554 . 72.02
I1 N1 H2n1 1_554 . 73.64
I1 N1 H3n1 1_554 . 66.02
I4 N1 C1 1_554 . 84(3)
I4 N1 H1n1 1_554 . 62.24
I4 N1 H2n1 1_554 . 166.62
I4 N1 H3n1 1_554 . 66.59
C1 N1 H1n1 . . 109.47
C1 N1 H2n1 . . 109.47
C1 N1 H3n1 . . 109.47
H1n1 N1 H2n1 . . 109.47
H1n1 N1 H3n1 . . 109.47
H2n1 N1 H3n1 . . 109.47
I5 N2 I6 1_434 1_444 68.1(6)
I5 N2 I9 1_434 1_444 140.4(11)
I5 N2 I9 1_434 2_454 66.1(7)
I5 N2 C2 1_434 . 135(3)
I5 N2 H1n2 1_434 . 97.32
I5 N2 H2n2 1_434 . 25.74
I5 N2 H3n2 1_434 . 93.75
I6 N2 I9 1_444 1_444 72.3(8)
I6 N2 I9 1_444 2_454 68.6(7)
I6 N2 C2 1_444 . 135(3)
I6 N2 H1n2 1_444 . 101.54
I6 N2 H2n2 1_444 . 88.45
I6 N2 H3n2 1_444 . 27.66
I9 N2 I9 1_444 2_454 97.9(10)
I9 N2 C2 1_444 . 77(3)
I9 N2 H1n2 1_444 . 88.54
I9 N2 H2n2 1_444 . 156.2
I9 N2 H3n2 1_444 . 48.06
I9 N2 C2 2_454 . 149(3)
I9 N2 H1n2 2_454 . 39.12
I9 N2 H2n2 2_454 . 87.6
I9 N2 H3n2 2_454 . 87.95
C2 N2 H1n2 . . 109.47
C2 N2 H2n2 . . 109.47
C2 N2 H3n2 . . 109.47
H1n2 N2 H2n2 . . 109.47
H1n2 N2 H3n2 . . 109.47
H2n2 N2 H3n2 . . 109.47
I1 N3 I1 1_545 2_554 68.8(6)
I1 N3 I2 1_545 1_545 70.2(9)
I1 N3 I2 1_545 2_564 108.7(6)
I1 N3 I7 1_545 2_554 69.9(8)
I1 N3 C3 1_545 . 142(5)
I1 N3 H1n3 1_545 . 63.33
I1 N3 H2n3 1_545 . 108.17
I1 N3 H3n3 1_545 . 49.65
I1 N3 I2 2_554 1_545 107.5(6)
I1 N3 I2 2_554 2_564 70.2(10)
I1 N3 I7 2_554 2_554 69.9(8)
I1 N3 C3 2_554 . 148(5)
I1 N3 H1n3 2_554 . 93.61
I1 N3 H2n3 2_554 . 39.42
I1 N3 H3n3 2_554 . 82.21
I2 N3 I2 1_545 2_564 70.1(7)
I2 N3 I7 1_545 2_554 137.8(18)
I2 N3 C3 1_545 . 83(3)
I2 N3 H1n3 1_545 . 116.66
I2 N3 H2n3 1_545 . 124.74
I2 N3 H3n3 1_545 . 27.22
I2 N3 I7 2_564 2_554 137.2(18)
I2 N3 C3 2_564 . 86(3)
I2 N3 H1n3 2_564 . 163.84
I2 N3 H2n3 2_564 . 58.07
I2 N3 H3n3 2_564 . 69.3
I7 N3 C3 2_554 . 123.0(19)
I7 N3 H1n3 2_554 . 28.41
I7 N3 H2n3 2_554 . 81.13
I7 N3 H3n3 2_554 . 119.26
C3 N3 H1n3 . . 109.47
C3 N3 H2n3 . . 109.47
C3 N3 H3n3 . . 109.47
H1n3 N3 H2n3 . . 109.47
H1n3 N3 H3n3 . . 109.47
H2n3 N3 H3n3 . . 109.47
I5 N4 I5 1_434 2_453 71.6(6)
I5 N4 I6 1_434 1_444 71.4(10)
I5 N4 I6 1_434 2_453 111.9(7)
I5 N4 I10 1_434 2_444 71.0(8)
I5 N4 C11 1_434 . 118(4)
I5 N4 H1n4 1_434 . 25.81
I5 N4 H2n4 1_434 . 83.73
I5 N4 H3n4 1_434 . 122.19
I5 N4 I6 2_453 1_444 111.7(7)
I5 N4 I6 2_453 2_453 72.6(10)
I5 N4 I10 2_453 2_444 70.9(8)
I5 N4 C11 2_453 . 132(3)
I5 N4 H1n4 2_453 . 57.86
I5 N4 H2n4 2_453 . 118.34
I5 N4 H3n4 2_453 . 52.19
I6 N4 I6 1_444 2_453 71.1(7)
I6 N4 I10 1_444 2_444 138.8(18)
I6 N4 C11 1_444 . 116(3)
I6 N4 H1n4 1_444 . 97.13
I6 N4 H2n4 1_444 . 12.35
I6 N4 H3n4 1_444 . 114.67
I6 N4 I10 2_453 2_444 140.1(18)
I6 N4 C11 2_453 . 129(3)
I6 N4 H1n4 2_453 . 120.4
I6 N4 H2n4 2_453 . 65.9
I6 N4 H3n4 2_453 . 43.8
I10 N4 C11 2_444 . 69.8(18)
I10 N4 H1n4 2_444 . 47.65
I10 N4 H2n4 2_444 . 148.99
I10 N4 H3n4 2_444 . 99.28
C11 N4 H1n4 . . 109.47
C11 N4 H2n4 . . 109.47
C11 N4 H3n4 . . 109.47
H1n4 N4 H2n4 . . 109.47
H1n4 N4 H3n4 . . 109.47
H2n4 N4 H3n4 . . 109.47
C3 C4 C5 . . 109(3)
C3 C4 H1c4 . . 109.47
C3 C4 H2c4 . . 109.47
C5 C4 H1c4 . . 109.47
C5 C4 H2c4 . . 109.47
H1c4 C4 H2c4 . . 109.47
C11 C10 C9 . . 109(3)
C11 C10 H1c10 . . 109.47
C11 C10 H2c10 . . 109.47
C9 C10 H1c10 . . 109.47
C9 C10 H2c10 . . 109.47
H1c10 C10 H2c10 . . 109.47
C5 C6 C7 . . 109(3)
C5 C6 H1c6 . . 109.47
C5 C6 H2c6 . . 109.47
C7 C6 H1c6 . . 109.47
C7 C6 H2c6 . . 109.47
H1c6 C6 H2c6 . . 109.48
C9 C8 C7 . . 109(3)
C9 C8 H1c8 . . 109.47
C9 C8 H2c8 . . 109.47
C7 C8 H1c8 . . 109.47
C7 C8 H2c8 . . 109.47
H1c8 C8 H2c8 . . 109.47
N3 C3 C4 . . 109(2)
N3 C3 H1c3 . . 109.47
N3 C3 H2c3 . . 109.47
C4 C3 H1c3 . . 109.47
C4 C3 H2c3 . . 109.47
H1c3 C3 H2c3 . . 109.47
N4 C11 C10 . . 109(3)
N4 C11 H1c11 . . 109.47
N4 C11 H2c11 . . 109.47
C10 C11 H1c11 . . 109.47
C10 C11 H2c11 . . 109.47
H1c11 C11 H2c11 . . 109.47
C4 C5 C6 . . 109(3)
C4 C5 H1c5 . . 109.47
C4 C5 H2c5 . . 109.47
C6 C5 H1c5 . . 109.47
C6 C5 H2c5 . . 109.47
H1c5 C5 H2c5 . . 109.47
C10 C9 C8 . . 109(3)
C10 C9 H1c9 . . 109.47
C10 C9 H2c9 . . 109.47
C8 C9 H1c9 . . 109.47
C8 C9 H2c9 . . 109.47
H1c9 C9 H2c9 . . 109.47
N1 C1 H1c1 . . 109.47
N1 C1 H2c1 . . 109.47
N1 C1 H3c1 . . 109.47
H1c1 C1 H2c1 . . 109.47
H1c1 C1 H3c1 . . 109.47
H2c1 C1 H3c1 . . 109.47
N2 C2 H1c2 . . 109.47
N2 C2 H2c2 . . 109.47
N2 C2 H3c2 . . 109.47
H1c2 C2 H2c2 . . 109.47
H1c2 C2 H3c2 . . 109.47
H2c2 C2 H3c2 . . 109.47
C6 C7 C8 . . 109(3)
C6 C7 H1c7 . . 109.47
C6 C7 H2c7 . . 109.47
C8 C7 H1c7 . . 109.47
C8 C7 H2c7 . . 109.47
H1c7 C7 H2c7 . . 109.47
I7 H1c6 C6 2_554 . 141.71

loop_
_geom_bond_atom_site_label_1
_geom_bond_atom_site_label_2
_geom_bond_site_symmetry_2
_geom_bond_distance
Pb1 I1 1_556 3.161(8)
Pb1 I1 2_565 3.172(8)
Pb1 I2 1_546 3.141(7)
Pb1 I2 2_565 3.203(7)
Pb1 I7 2_565 3.030(5)
Pb1 I8 1_556 3.319(4)
Pb2 I3 1_544 3.192(8)
Pb2 I3 2_564 3.175(8)
Pb2 I4 . 3.134(9)
Pb2 I4 2_564 3.182(9)
Pb2 I8 . 3.178(5)
Pb2 I9 2_564 3.153(5)
Pb3 I5 . 3.179(7)
Pb3 I5 2_574 3.181(7)
Pb3 I6 . 3.132(8)
Pb3 I6 2_564 3.170(8)
Pb3 I9 . 3.301(4)
Pb3 I10 2_565 3.068(4)
I1 N1 1_556 3.81(4)
I1 N3 1_565 4.00(5)
I1 N3 2_555 3.89(5)
I2 N3 1_565 3.88(5)
I2 N3 2_565 3.88(5)
I4 N1 1_556 4.21(5)
I5 N2 1_676 4.10(4)
I5 N4 1_676 3.86(5)
I5 N4 2_656 3.75(5)
I6 N2 1_666 3.98(4)
I6 N4 1_666 3.89(5)
I6 N4 2_656 3.78(5)
I7 N3 2_555 3.81(5)
I7 H1c6 2_555 2.0063
I9 N2 1_666 3.75(5)
I9 N2 2_655 4.03(5)
I10 N4 2_645 3.81(4)
N1 C1 . 1.50(6)
N1 H1n1 . 0.87
N1 H2n1 . 0.87
N1 H3n1 . 0.87
N2 C2 . 1.50(6)
N2 H1n2 . 0.87
N2 H2n2 . 0.87
N2 H3n2 . 0.87
N3 C3 . 1.50(5)
N3 H1n3 . 0.87
N3 H2n3 . 0.87
N3 H3n3 . 0.87
N4 C11 . 1.50(4)
N4 H1n4 . 0.87
N4 H2n4 . 0.87
N4 H3n4 . 0.87
C4 C3 . 1.50(4)
C4 C5 . 1.50(5)
C4 H1c4 . 0.96
C4 H2c4 . 0.96
C10 C11 . 1.50(4)
C10 C9 . 1.50(4)
C10 H1c10 . 0.96
C10 H2c10 . 0.96
C6 C5 . 1.50(5)
C6 C7 . 1.50(4)
C6 H1c6 . 0.96
C6 H2c6 . 0.96
C8 C9 . 1.50(6)
C8 C7 . 1.50(4)
C8 H1c8 . 0.96
C8 H2c8 . 0.96
C3 H1c3 . 0.96
C3 H2c3 . 0.96
C11 H1c11 . 0.96
C11 H2c11 . 0.96
C5 H1c5 . 0.96
C5 H2c5 . 0.96
C9 H1c9 . 0.96
C9 H2c9 . 0.96
C1 H1c1 . 0.96
C1 H2c1 . 0.96
C1 H3c1 . 0.96
C2 H1c2 . 0.96
C2 H2c2 . 0.96
C2 H3c2 . 0.96
C7 H1c7 . 0.96
C7 H2c7 . 0.96

loop_
_geom_hbond_atom_site_label_D
_geom_hbond_atom_site_label_H
_geom_hbond_atom_site_label_A
_geom_hbond_site_symmetry_A
_geom_hbond_distance_DH
_geom_hbond_distance_HA
_geom_hbond_distance_DA
_geom_hbond_angle_DHA
N3 H1n3 C5 . 0.87 2.02 2.53(5) 117.12
C6 H1c6 I7 2_554 0.96 2.01 2.82(3) 141.71
C5 H2c5 N3 . 0.96 1.92 2.53(5) 119.27

loop_
_twin_individual_id
_twin_individual_mass_fraction_refined
_twin_individual_twin_matrix_11
_twin_individual_twin_matrix_12
_twin_individual_twin_matrix_13
_twin_individual_twin_matrix_21
_twin_individual_twin_matrix_22
_twin_individual_twin_matrix_23
_twin_individual_twin_matrix_31
_twin_individual_twin_matrix_32
_twin_individual_twin_matrix_33
1 0.066(18) 1 0 0 0 1 0 0 0 1
2 0.252(2) -1 0 0 0 1 0 -1 0 1
3 0.4916(19) -1 0 0 -0.5 0 1 -0.5 1 0
4 0.191(17) -1 0 0 0 -1 0 0 0 -1

loop_
_restr_distance_atom_site_label_1
_restr_distance_atom_site_label_2
_restr_distance_target
_restr_distance_target_weight_param
N1 C1 1.5 0.001
N2 C2 1.5 0.001
N3 C3 1.5 0.001
C3 C4 1.5 0.001
C4 C5 1.5 0.001
C5 C6 1.5 0.001
C6 C7 1.5 0.001
C7 C8 1.5 0.001
C8 C9 1.5 0.001
C9 C10 1.5 0.001
C10 C11 1.5 0.001
C11 N4 1.5 0.001

loop_
_restr_angle_atom_site_label_1
_restr_angle_atom_site_label_2
_restr_angle_atom_site_label_3
_restr_angle_target
_restr_angle_target_weight_param
N3 C3 C4 109.47 0.01
C3 C4 C5 109.47 0.01
C4 C5 C6 109.47 0.01
C5 C6 C7 109.47 0.01
C6 C7 C8 109.47 0.01
C7 C8 C9 109.47 0.01
C8 C9 C10 109.47 0.01
C9 C10 C11 109.47 0.01
C10 C11 N4 109.47 0.01
